data_4502046
loop_
_publ_author_name
'Lipstman, Sophia'
'Goldberg, Israel'

_publ_section_title
;
 Versatile Molecular Recognition Features of Tetra(3-pyridyl)porphyrin in
 Crystal Engineering
;
_journal_issue 10
_journal_name_full 'Crystal Growth &amp; Design'
_journal_page_first 4596
_journal_paper_doi 10.1021/cg1008973
_journal_volume 10
_journal_year 2010
_chemical_formula_moiety 'C40 H30 N8, 2(H4 N4 O14 Yb), 2(N O3)'
_chemical_formula_sum 'C40 H38 N18 O34 Yb2'
_chemical_formula_weight 1660.96
_chemical_name_systematic
; 
 ? 
;
_space_group_IT_number 2
_symmetry_cell_setting triclinic
_symmetry_space_group_name_Hall '-P 1'
_symmetry_space_group_name_H-M 'P -1'
_atom_sites_solution_hydrogens geom
_atom_sites_solution_primary direct
_atom_sites_solution_secondary difmap
_audit_creation_method SHELXL-97
_cell_angle_alpha 68.2356(13)
_cell_angle_beta 80.2043(14)
_cell_angle_gamma 83.374(2)
_cell_formula_units_Z 1
_cell_length_a 6.6976(2)
_cell_length_b 13.0975(4)
_cell_length_c 17.5794(5)
_cell_measurement_reflns_used 5203
_cell_measurement_temperature 110(2)
_cell_measurement_theta_max 27.75
_cell_measurement_theta_min 2.52
_cell_volume 1408.98(7)
_computing_cell_refinement Denzo
_computing_data_collection 'Collect, Nonius B.V.'
_computing_data_reduction 'Denzo & Scalepack'
_computing_structure_refinement 'SHELXL-97 (Sheldrick, 1997)'
_computing_structure_solution SIR-97
_diffrn_ambient_temperature 110(2)
_diffrn_detector_area_resol_mean 12.8
_diffrn_measured_fraction_theta_full 0.990
_diffrn_measured_fraction_theta_max 0.990
_diffrn_measurement_device_type 'Nonius KappaCCD'
_diffrn_measurement_method '1 deg. \f and \w scans'
_diffrn_radiation_monochromator graphite
_diffrn_radiation_source 'fine-focus sealed tube'
_diffrn_radiation_type MoK\a
_diffrn_radiation_wavelength 0.71073
_diffrn_reflns_av_R_equivalents 0.0440
_diffrn_reflns_av_sigmaI/netI 0.0513
_diffrn_reflns_limit_h_max 8
_diffrn_reflns_limit_h_min 0
_diffrn_reflns_limit_k_max 17
_diffrn_reflns_limit_k_min -16
_diffrn_reflns_limit_l_max 22
_diffrn_reflns_limit_l_min -22
_diffrn_reflns_number 15756
_diffrn_reflns_theta_full 27.75
_diffrn_reflns_theta_max 27.75
_diffrn_reflns_theta_min 2.52
_diffrn_standards_number 0
_exptl_absorpt_coefficient_mu 3.417
_exptl_absorpt_correction_T_max 0.7263
_exptl_absorpt_correction_T_min 0.4271
_exptl_absorpt_correction_type multi-scan
_exptl_absorpt_process_details 'BLessing, 1995'
_exptl_crystal_colour red
_exptl_crystal_density_diffrn 1.958
_exptl_crystal_density_method 'not measured'
_exptl_crystal_description prism
_exptl_crystal_F_000 816
_exptl_crystal_size_max 0.30
_exptl_crystal_size_mid 0.20
_exptl_crystal_size_min 0.10
_refine_diff_density_max 3.166
_refine_diff_density_min -1.704
_refine_diff_density_rms 0.170
_refine_ls_extinction_method none
_refine_ls_goodness_of_fit_ref 1.032
_refine_ls_hydrogen_treatment constr
_refine_ls_matrix_type fullcycle
_refine_ls_number_parameters 434
_refine_ls_number_reflns 6557
_refine_ls_number_restraints 6
_refine_ls_restrained_S_all 1.037
_refine_ls_R_factor_all 0.0710
_refine_ls_R_factor_gt 0.0548
_refine_ls_shift/su_max 0.023
_refine_ls_shift/su_mean 0.004
_refine_ls_structure_factor_coef Fsqd
_refine_ls_weighting_details 'calc w=1/[\s^2^(Fo^2^)+(0.1043P)^2^+1.2096P] where P=(Fo^2^+2Fc^2^)/3'
_refine_ls_weighting_scheme calc
_refine_ls_wR_factor_gt 0.1459
_refine_ls_wR_factor_ref 0.1566
_reflns_number_gt 5269
_reflns_number_total 6557
_reflns_threshold_expression >2sigma(I)
_cod_data_source_file cg1008973_si_001.cif
_cod_data_source_block 8
_cod_database_code 4502046

loop_
_symmetry_equiv_pos_as_xyz
'x, y, z'
'-x, -y, -z'

loop_
_atom_site_label
_atom_site_type_symbol
_atom_site_fract_x
_atom_site_fract_y
_atom_site_fract_z
_atom_site_U_iso_or_equiv
_atom_site_adp_type
_atom_site_occupancy
_atom_site_symmetry_multiplicity
_atom_site_calc_flag
_atom_site_refinement_flags
_atom_site_disorder_assembly
_atom_site_disorder_group
C1 C 0.8606(8) 0.8373(4) 0.0676(3) 0.0239(10) Uani 1 1 d . . .
C2 C 0.9160(8) 0.7575(4) 0.1444(3) 0.0257(10) Uani 1 1 d . . .
H2 H 1.0343 0.7092 0.1505 0.031 Uiso 1 1 calc R . .
C3 C 0.7689(8) 0.7638(4) 0.2060(3) 0.0266(11) Uani 1 1 d . . .
H3 H 0.7671 0.7223 0.2634 0.032 Uiso 1 1 calc R . .
C4 C 0.6157(8) 0.8450(4) 0.1686(3) 0.0224(10) Uani 1 1 d . . .
C5 C 0.4301(8) 0.8714(4) 0.2102(3) 0.0244(10) Uani 1 1 d . . .
C6 C 0.2724(8) 0.9418(4) 0.1745(3) 0.0236(10) Uani 1 1 d . . .
C7 C 0.0785(8) 0.9608(4) 0.2204(3) 0.0250(10) Uani 1 1 d . . .
H7 H 0.0388 0.9270 0.2782 0.030 Uiso 1 1 calc R . .
C8 C -0.0361(9) 1.0359(4) 0.1653(3) 0.0283(11) Uani 1 1 d . . .
H8 H -0.1703 1.0640 0.1769 0.034 Uiso 1 1 calc R . .
C9 C 0.0904(8) 1.0640(4) 0.0849(3) 0.0225(10) Uani 1 1 d . . .
C10 C 0.0285(8) 1.1407(4) 0.0119(3) 0.0229(10) Uani 1 1 d . . .
N11 N 0.6756(6) 0.8885(3) 0.0851(3) 0.0221(8) Uani 1 1 d . . .
H11 H 0.6010 0.9371 0.0457 0.027 Uiso 1 1 d R . .
N12 N 0.2719(6) 1.0030(3) 0.0925(3) 0.0226(8) Uani 1 1 d . . .
C13 C 0.4026(8) 0.8211(4) 0.3027(3) 0.0257(10) Uani 1 1 d . . .
C14 C 0.3476(10) 0.7144(5) 0.3444(4) 0.0369(13) Uani 1 1 d . . .
H14 H 0.3254 0.6705 0.3144 0.044 Uiso 1 1 calc R . .
N15 N 0.3254(9) 0.6724(4) 0.4270(3) 0.0442(13) Uani 1 1 d . . .
H15 H 0.2923 0.6054 0.4519 0.053 Uiso 1 1 d R . .
C16 C 0.3580(11) 0.7301(7) 0.4722(4) 0.0501(18) Uani 1 1 d . . .
H16 H 0.3495 0.6965 0.5306 0.060 Uiso 1 1 calc R . .
C17 C 0.4037(14) 0.8383(7) 0.4331(4) 0.057(2) Uani 1 1 d . . .
H17 H 0.4172 0.8815 0.4648 0.069 Uiso 1 1 calc R . .
C18 C 0.4301(12) 0.8843(6) 0.3484(4) 0.0441(16) Uani 1 1 d . . .
H18 H 0.4667 0.9584 0.3211 0.053 Uiso 1 1 calc R . .
C19 C -0.1577(8) 1.2120(4) 0.0192(3) 0.0236(10) Uani 1 1 d . . .
C20 C -0.3211(8) 1.2202(4) -0.0222(4) 0.0297(11) Uani 1 1 d . . .
H20 H -0.3201 1.1756 -0.0543 0.036 Uiso 1 1 calc R . .
C21 C -0.4865(8) 1.2933(5) -0.0169(4) 0.0309(12) Uani 1 1 d . . .
H21 H -0.5949 1.3015 -0.0477 0.037 Uiso 1 1 calc R . .
C22 C -0.4918(9) 1.3531(5) 0.0329(4) 0.0324(12) Uani 1 1 d . . .
H22 H -0.6037 1.4032 0.0372 0.039 Uiso 1 1 calc R . .
N23 N -0.3354(7) 1.3399(4) 0.0758(3) 0.0294(10) Uani 1 1 d . . .
H23 H -0.3338 1.3868 0.1139 0.035 Uiso 1 1 d R . .
C24 C -0.1701(8) 1.2731(4) 0.0687(3) 0.0256(10) Uani 1 1 d . . .
H24 H -0.0611 1.2682 0.0983 0.031 Uiso 1 1 calc R . .
Yb1 Yb 0.04031(4) 0.32246(3) 0.283212(17) 0.02664(12) Uani 0.770(2) 1 d PU A 1
Yb2 Yb 0.05089(17) 0.36990(10) 0.26270(7) 0.0295(3) Uani 0.2298(13) 1 d PU A 2
O25 O 0.1069(7) 0.2993(4) 0.4087(3) 0.0409(10) Uani 1 1 d . . .
H25A H 0.1740 0.3406 0.4331 0.049 Uiso 1 1 d R A .
H25B H 0.1710 0.2241 0.4300 0.049 Uiso 1 1 d R . .
O26 O -0.2498(8) 0.4167(6) 0.3227(3) 0.0563(19) Uani 1 1 d . . .
H26A H -0.2587 0.4537 0.3580 0.065 Uiso 1 1 d R A .
H26B H -0.3449 0.4633 0.2936 0.065 Uiso 1 1 d R . .
N27 N 0.3231(9) 0.4894(4) 0.2481(4) 0.0409(12) Uani 1 1 d . . .
O28 O 0.3823(7) 0.3967(4) 0.2442(4) 0.0496(12) Uani 1 1 d . A .
O29 O 0.1365(8) 0.5049(4) 0.2713(3) 0.0505(13) Uani 1 1 d . A .
O30 O 0.4441(10) 0.5618(4) 0.2298(3) 0.0608(15) Uani 1 1 d . A .
N31 N -0.2174(10) 0.1465(5) 0.3332(4) 0.0500(15) Uani 1 1 d . . .
O32 O -0.1965(9) 0.2148(4) 0.2617(3) 0.0535(12) Uani 1 1 d . A .
O33 O -0.1421(10) 0.1692(5) 0.3857(3) 0.0608(14) Uani 1 1 d . A .
O34 O -0.3016(11) 0.0584(5) 0.3557(5) 0.081(2) Uani 1 1 d . A .
N35 N 0.3086(9) 0.1851(4) 0.2234(3) 0.0395(12) Uani 1 1 d . . .
O36 O 0.2599(8) 0.1693(4) 0.2999(3) 0.0512(12) Uani 1 1 d . A .
O37 O 0.2085(7) 0.2654(3) 0.1752(3) 0.0391(10) Uani 1 1 d . A .
O38 O 0.4396(8) 0.1298(3) 0.1967(3) 0.0491(11) Uani 1 1 d . A .
N39 N -0.0265(8) 0.5062(4) 0.1037(3) 0.0321(11) Uani 1 1 d . . .
O40 O -0.1170(8) 0.4269(3) 0.1635(2) 0.0433(11) Uani 1 1 d . A .
O41 O 0.1535(7) 0.5187(4) 0.1048(3) 0.0457(11) Uani 1 1 d . A .
O42 O -0.1210(6) 0.5615(3) 0.0464(3) 0.0371(9) Uani 1 1 d . A .
N43 N 0.2044(8) 0.4135(4) 0.5434(3) 0.0376(11) Uani 1 1 d . . .
O44 O 0.2063(9) 0.4480(4) 0.4662(3) 0.0496(12) Uani 1 1 d . . .
O45 O 0.2755(8) 0.4752(4) 0.5730(3) 0.0463(11) Uani 1 1 d . . .
O46 O 0.1424(8) 0.3241(4) 0.5872(3) 0.0493(12) Uani 1 1 d . . .

loop_
_atom_site_aniso_label
_atom_site_aniso_U_11
_atom_site_aniso_U_22
_atom_site_aniso_U_33
_atom_site_aniso_U_23
_atom_site_aniso_U_13
_atom_site_aniso_U_12
C1 0.025(2) 0.024(2) 0.025(2) -0.012(2) -0.005(2) -0.002(2)
C2 0.024(2) 0.027(3) 0.026(2) -0.011(2) -0.006(2) 0.006(2)
C3 0.028(3) 0.028(3) 0.022(2) -0.009(2) -0.003(2) 0.002(2)
C4 0.023(2) 0.020(2) 0.023(2) -0.0073(19) -0.0033(19) -0.0013(19)
C5 0.028(3) 0.025(2) 0.023(2) -0.012(2) 0.000(2) -0.002(2)
C6 0.025(2) 0.024(2) 0.024(2) -0.012(2) -0.001(2) -0.0019(19)
C7 0.023(2) 0.027(3) 0.022(2) -0.010(2) 0.0068(19) 0.000(2)
C8 0.033(3) 0.023(2) 0.026(3) -0.012(2) 0.008(2) 0.002(2)
C9 0.022(2) 0.024(2) 0.024(2) -0.0120(19) -0.0027(19) 0.0003(19)
C10 0.020(2) 0.024(2) 0.026(2) -0.011(2) -0.0026(19) 0.0007(19)
N11 0.021(2) 0.025(2) 0.0196(19) -0.0085(16) -0.0010(16) 0.0022(16)
N12 0.022(2) 0.024(2) 0.0211(19) -0.0095(17) 0.0006(16) -0.0007(16)
C13 0.025(2) 0.029(3) 0.022(2) -0.009(2) -0.0023(19) 0.002(2)
C14 0.043(3) 0.033(3) 0.034(3) -0.013(2) 0.000(3) -0.002(3)
N15 0.050(3) 0.034(3) 0.032(3) 0.001(2) 0.005(2) 0.002(2)
C16 0.045(4) 0.071(5) 0.023(3) -0.009(3) 0.000(3) 0.006(3)
C17 0.079(6) 0.069(5) 0.026(3) -0.021(3) -0.001(3) -0.016(4)
C18 0.068(5) 0.046(4) 0.024(3) -0.015(3) -0.007(3) -0.013(3)
C19 0.021(2) 0.023(2) 0.024(2) -0.0068(19) 0.0025(19) -0.0031(19)
C20 0.027(3) 0.026(3) 0.038(3) -0.013(2) -0.006(2) -0.001(2)
C21 0.016(2) 0.033(3) 0.042(3) -0.015(2) 0.002(2) -0.001(2)
C22 0.027(3) 0.028(3) 0.038(3) -0.012(2) 0.004(2) 0.001(2)
N23 0.027(2) 0.026(2) 0.032(2) -0.0109(19) 0.0025(18) 0.0029(18)
C24 0.027(3) 0.024(2) 0.026(2) -0.010(2) -0.003(2) 0.001(2)
Yb1 0.02896(19) 0.02923(18) 0.02312(17) -0.01168(13) -0.00166(11) -0.00215(12)
Yb2 0.0364(6) 0.0282(6) 0.0237(5) -0.0095(4) -0.0014(4) -0.0047(4)
O25 0.050(3) 0.045(2) 0.032(2) -0.0170(19) -0.0064(19) -0.008(2)
O26 0.045(3) 0.070(6) 0.046(3) -0.016(4) -0.015(2) 0.017(3)
N27 0.049(3) 0.037(3) 0.043(3) -0.019(2) -0.017(3) 0.003(2)
O28 0.033(2) 0.045(3) 0.080(4) -0.031(3) -0.017(2) 0.005(2)
O29 0.065(3) 0.048(3) 0.034(2) -0.017(2) -0.009(2) 0.022(2)
O30 0.088(4) 0.048(3) 0.054(3) -0.022(2) -0.018(3) -0.007(3)
N31 0.057(4) 0.051(3) 0.043(3) -0.015(3) -0.002(3) -0.016(3)
O32 0.059(3) 0.050(3) 0.046(3) -0.010(2) -0.003(2) -0.013(2)
O33 0.075(4) 0.068(3) 0.043(3) -0.020(3) -0.004(3) -0.022(3)
O34 0.089(5) 0.054(3) 0.097(5) -0.008(3) -0.028(4) -0.034(3)
N35 0.056(3) 0.036(3) 0.025(2) -0.005(2) -0.003(2) -0.017(2)
O36 0.063(3) 0.061(3) 0.030(2) -0.018(2) 0.000(2) -0.008(2)
O37 0.046(3) 0.033(2) 0.038(2) -0.0150(18) -0.0001(19) -0.0054(19)
O38 0.054(3) 0.032(2) 0.047(2) -0.002(2) 0.002(2) 0.0002(19)
N39 0.045(3) 0.026(2) 0.023(2) -0.0096(19) -0.002(2) 0.003(2)
O40 0.074(3) 0.027(2) 0.0251(19) -0.0092(16) 0.004(2) -0.006(2)
O41 0.046(3) 0.041(2) 0.057(3) -0.018(2) -0.028(2) 0.001(2)
O42 0.036(2) 0.036(2) 0.034(2) -0.0071(18) -0.0089(18) 0.0060(18)
N43 0.041(3) 0.038(3) 0.035(3) -0.014(2) -0.012(2) 0.003(2)
O44 0.084(4) 0.042(3) 0.025(2) -0.0080(19) -0.019(2) -0.010(2)
O45 0.047(3) 0.057(3) 0.047(3) -0.031(2) -0.014(2) 0.004(2)
O46 0.065(3) 0.044(3) 0.033(2) -0.004(2) -0.010(2) -0.010(2)

loop_
_atom_type_symbol
_atom_type_description
_atom_type_scat_dispersion_real
_atom_type_scat_dispersion_imag
_atom_type_scat_source
C C 0.0033 0.0016 'International Tables Vol C Tables 4.2.6.8 and 6.1.1.4'
H H 0.0000 0.0000 'International Tables Vol C Tables 4.2.6.8 and 6.1.1.4'
N N 0.0061 0.0033 'International Tables Vol C Tables 4.2.6.8 and 6.1.1.4'
O O 0.0106 0.0060 'International Tables Vol C Tables 4.2.6.8 and 6.1.1.4'
Yb Yb -0.3850 5.5486 'International Tables Vol C Tables 4.2.6.8 and 6.1.1.4'

loop_
_geom_angle_atom_site_label_1
_geom_angle_atom_site_label_2
_geom_angle_atom_site_label_3
_geom_angle
_geom_angle_site_symmetry_1
_geom_angle_site_symmetry_3
N11 C1 C10 125.2(5) . 2_675
N11 C1 C2 107.9(4) . .
C10 C1 C2 126.9(5) 2_675 .
C3 C2 C1 107.8(5) . .
C3 C2 H2 126.1 . .
C1 C2 H2 126.1 . .
C2 C3 C4 107.4(5) . .
C2 C3 H3 126.3 . .
C4 C3 H3 126.3 . .
N11 C4 C5 125.4(5) . .
N11 C4 C3 108.8(4) . .
C5 C4 C3 125.8(5) . .
C6 C5 C4 126.8(5) . .
C6 C5 C13 116.7(4) . .
C4 C5 C13 116.5(5) . .
N12 C6 C5 126.5(5) . .
N12 C6 C7 109.2(5) . .
C5 C6 C7 124.3(5) . .
C8 C7 C6 107.7(4) . .
C8 C7 H7 126.1 . .
C6 C7 H7 126.1 . .
C7 C8 C9 105.7(4) . .
C7 C8 H8 127.1 . .
C9 C8 H8 127.1 . .
N12 C9 C10 126.6(5) . .
N12 C9 C8 110.0(4) . .
C10 C9 C8 123.5(5) . .
C9 C10 C1 124.9(5) . 2_675
C9 C10 C19 117.8(5) . .
C1 C10 C19 117.1(5) 2_675 .
C4 N11 C1 108.1(4) . .
C4 N11 H11 127.0 . .
C1 N11 H11 124.5 . .
C6 N12 C9 107.3(4) . .
C14 C13 C18 118.6(5) . .
C14 C13 C5 122.0(5) . .
C18 C13 C5 119.4(5) . .
N15 C14 C13 120.2(6) . .
N15 C14 H14 119.9 . .
C13 C14 H14 119.9 . .
C16 N15 C14 122.3(6) . .
C16 N15 H15 118.8 . .
C14 N15 H15 118.9 . .
N15 C16 C17 119.1(6) . .
N15 C16 H16 120.4 . .
C17 C16 H16 120.4 . .
C18 C17 C16 120.3(7) . .
C18 C17 H17 119.9 . .
C16 C17 H17 119.9 . .
C17 C18 C13 119.3(6) . .
C17 C18 H18 120.3 . .
C13 C18 H18 120.3 . .
C24 C19 C20 118.0(5) . .
C24 C19 C10 119.1(5) . .
C20 C19 C10 122.9(5) . .
C19 C20 C21 120.4(5) . .
C19 C20 H20 119.8 . .
C21 C20 H20 119.8 . .
C22 C21 C20 119.5(6) . .
C22 C21 H21 120.3 . .
C20 C21 H21 120.3 . .
N23 C22 C21 119.1(5) . .
N23 C22 H22 120.5 . .
C21 C22 H22 120.5 . .
C22 N23 C24 122.2(5) . .
C22 N23 H23 120.7 . .
C24 N23 H23 117.0 . .
N23 C24 C19 120.7(5) . .
N23 C24 H24 119.6 . .
C19 C24 H24 119.6 . .
O25 Yb1 O36 82.63(17) . .
O25 Yb1 O26 82.49(18) . .
O36 Yb1 O26 153.2(2) . .
O25 Yb1 O37 134.09(17) . .
O36 Yb1 O37 54.90(16) . .
O26 Yb1 O37 143.41(18) . .
O25 Yb1 O40 150.31(17) . .
O36 Yb1 O40 126.90(16) . .
O26 Yb1 O40 71.32(17) . .
O37 Yb1 O40 73.35(15) . .
O25 Yb1 O32 122.39(16) . .
O36 Yb1 O32 85.15(19) . .
O26 Yb1 O32 84.1(2) . .
O37 Yb1 O32 74.88(17) . .
O40 Yb1 O32 69.55(16) . .
O25 Yb1 O33 70.45(17) . .
O36 Yb1 O33 74.1(2) . .
O26 Yb1 O33 79.9(2) . .
O37 Yb1 O33 108.27(17) . .
O40 Yb1 O33 116.69(19) . .
O32 Yb1 O33 52.06(18) . .
O25 Yb1 O29 75.23(16) . .
O36 Yb1 O29 124.90(18) . .
O26 Yb1 O29 72.0(2) . .
O37 Yb1 O29 113.03(15) . .
O40 Yb1 O29 83.39(15) . .
O32 Yb1 O29 148.62(19) . .
O33 Yb1 O29 137.90(17) . .
O25 Yb1 O28 80.98(18) . .
O36 Yb1 O28 75.69(17) . .
O26 Yb1 O28 123.5(2) . .
O37 Yb1 O28 72.93(16) . .
O40 Yb1 O28 101.72(17) . .
O32 Yb1 O28 147.80(18) . .
O33 Yb1 O28 140.49(19) . .
O29 Yb1 O28 51.59(16) . .
O25 Yb1 N35 107.89(17) . .
O36 Yb1 N35 27.31(15) . .
O26 Yb1 N35 164.4(2) . .
O37 Yb1 N35 27.68(15) . .
O40 Yb1 N35 100.73(15) . .
O32 Yb1 N35 80.50(18) . .
O33 Yb1 N35 92.48(18) . .
O29 Yb1 N35 121.24(16) . .
O28 Yb1 N35 70.56(16) . .
O25 Yb1 N31 96.89(17) . .
O36 Yb1 N31 75.9(2) . .
O26 Yb1 N31 83.8(2) . .
O37 Yb1 N31 89.46(17) . .
O40 Yb1 N31 94.02(18) . .
O32 Yb1 N31 25.87(18) . .
O33 Yb1 N31 26.45(18) . .
O29 Yb1 N31 155.28(18) . .
O28 Yb1 N31 151.58(18) . .
N35 Yb1 N31 83.43(17) . .
O25 Yb1 N27 77.53(16) . .
O36 Yb1 N27 100.53(18) . .
O26 Yb1 N27 97.9(2) . .
O37 Yb1 N27 92.59(16) . .
O40 Yb1 N27 92.15(16) . .
O32 Yb1 N27 160.00(17) . .
O33 Yb1 N27 147.93(17) . .
O29 Yb1 N27 25.90(16) . .
O28 Yb1 N27 25.72(16) . .
N35 Yb1 N27 95.70(16) . .
N31 Yb1 N27 173.82(17) . .
O29 Yb2 O40 104.91(19) . .
O40 Yb2 O28 121.4(2) . .
O40 Yb2 N27 113.55(18) . .
O26 Yb2 N27 114.1(2) . .
O29 Yb2 O37 129.97(18) . .
N27 Yb2 O37 101.53(18) . .
O37 Yb2 O25 118.32(16) . .
O29 Yb2 O36 126.8(2) . .
O40 Yb2 O36 120.19(16) . .
O26 Yb2 O36 129.3(2) . .
N27 Yb2 O36 100.78(18) . .
O26 Yb2 O41 112.0(2) . .
O36 Yb2 O41 115.71(14) . .
O25 Yb2 O32 101.40(15) . .
O41 Yb2 O32 110.87(14) . .
Yb1 O25 H25A 136.4 . .
Yb2 O25 H25A 123.4 . .
Yb1 O25 H25B 105.6 . .
Yb2 O25 H25B 116.6 . .
H25A O25 H25B 103.4 . .
Yb2 O26 H26A 121.4 . .
Yb1 O26 H26A 125.4 . .
Yb2 O26 H26B 123.0 . .
Yb1 O26 H26B 132.2 . .
H26A O26 H26B 92.7 . .
O30 N27 O28 120.6(6) . .
O30 N27 O29 122.0(6) . .
O28 N27 O29 117.4(6) . .
O32 N31 O34 125.1(7) . .
O32 N31 O33 116.1(6) . .
O34 N31 O33 118.9(6) . .
O38 N35 O36 123.8(6) . .
O38 N35 O37 121.6(5) . .
O36 N35 O37 114.7(6) . .
O42 N39 O41 123.5(5) . .
O42 N39 O40 117.8(5) . .
O41 N39 O40 118.6(5) . .
O46 N43 O44 120.9(5) . .
O46 N43 O45 121.8(5) . .
O44 N43 O45 117.3(5) . .

loop_
_geom_bond_atom_site_label_1
_geom_bond_atom_site_label_2
_geom_bond_distance
_geom_bond_site_symmetry_2
C1 N11 1.382(7) .
C1 C10 1.409(7) 2_675
C1 C2 1.445(7) .
C2 C3 1.355(7) .
C2 H2 0.9500 .
C3 C4 1.441(7) .
C3 H3 0.9500 .
C4 N11 1.368(6) .
C4 C5 1.407(7) .
C5 C6 1.390(8) .
C5 C13 1.498(7) .
C6 N12 1.366(7) .
C6 C7 1.455(7) .
C7 C8 1.366(8) .
C7 H7 0.9500 .
C8 C9 1.460(7) .
C8 H8 0.9500 .
C9 N12 1.373(7) .
C9 C10 1.399(7) .
C10 C1 1.409(7) 2_675
C10 C19 1.487(7) .
N11 H11 0.9231 .
C13 C14 1.376(8) .
C13 C18 1.393(8) .
C14 N15 1.336(8) .
C14 H14 0.9500 .
N15 C16 1.340(10) .
N15 H15 0.8589 .
C16 C17 1.371(12) .
C16 H16 0.9500 .
C17 C18 1.372(9) .
C17 H17 0.9500 .
C18 H18 0.9500 .
C19 C24 1.371(7) .
C19 C20 1.387(8) .
C20 C21 1.392(7) .
C20 H20 0.9500 .
C21 C22 1.369(9) .
C21 H21 0.9500 .
C22 N23 1.351(8) .
C22 H22 0.9500 .
N23 C24 1.348(7) .
N23 H23 1.0653 .
C24 H24 0.9500 .
Yb1 O25 2.228(4) .
Yb1 O36 2.302(6) .
Yb1 O26 2.325(6) .
Yb1 O37 2.359(4) .
Yb1 O40 2.387(5) .
Yb1 O32 2.400(5) .
Yb1 O33 2.430(5) .
Yb1 O29 2.471(5) .
Yb1 O28 2.479(5) .
Yb1 N35 2.754(6) .
Yb1 N31 2.821(6) .
Yb1 N27 2.882(6) .
Yb1 H25B 2.6692 .
Yb2 O29 1.984(6) .
Yb2 O40 2.091(5) .
Yb2 O26 2.240(5) .
Yb2 O28 2.237(5) .
Yb2 N27 2.458(6) .
Yb2 O37 2.456(4) .
Yb2 O25 2.463(4) .
Yb2 O36 2.734(6) .
Yb2 O41 2.761(5) .
Yb2 O32 2.772(5) .
Yb2 N39 2.801(5) .
Yb2 O33 2.979(5) .
O25 H25A 0.9857 .
O25 H25B 0.9892 .
O26 H26A 0.9092 .
O26 H26B 0.9110 .
N27 O30 1.234(8) .
N27 O28 1.256(7) .
N27 O29 1.265(8) .
N31 O32 1.239(8) .
N31 O34 1.242(8) .
N31 O33 1.260(8) .
N35 O38 1.218(7) .
N35 O36 1.272(7) .
N35 O37 1.282(7) .
N39 O42 1.229(6) .
N39 O41 1.240(7) .
N39 O40 1.292(6) .
N43 O46 1.214(7) .
N43 O44 1.260(7) .
N43 O45 1.278(7) .

loop_
_geom_hbond_atom_site_label_D
_geom_hbond_atom_site_label_H
_geom_hbond_atom_site_label_A
_geom_hbond_distance_DH
_geom_hbond_distance_HA
_geom_hbond_distance_DA
_geom_hbond_angle_DHA
_geom_hbond_site_symmetry_A
N15 H15 O44 0.86 2.12 2.933(8) 158 .
N23 H23 O40 1.07 2.02 2.876(7) 135 1_565
O25 H25A O44 0.99 1.76 2.692(6) 157 .
O26 H26A O45 0.91 1.77 2.675(7) 180 2_566
O26 H26B O30 0.91 1.99 2.902(8) 179 1_455
